data_7227315
loop_
_publ_author_name
'Zeng, Cheng-Hui'
'Luo, Zhixun'
'Yao, Jiannian'

_publ_section_title
;
 Porous hydrogen-bonded organic--inorganic frameworks: weak interactions
 and selective dye filtration
;
_journal_issue 4
_journal_name_full CrystEngComm
_journal_page_first 613
_journal_paper_doi 10.1039/C6CE02367C
_journal_volume 19
_journal_year 2017
_chemical_formula_sum 'C72 H60 N24 O24 Y2'
_chemical_formula_weight 1823.26
_chemical_name_systematic
; 
 ? 
;
_space_group_IT_number 165
_symmetry_cell_setting trigonal
_symmetry_space_group_name_Hall '-P 3 2"c'
_symmetry_space_group_name_H-M 'P -3 c 1'
_atom_sites_solution_hydrogens geom
_atom_sites_solution_primary direct
_atom_sites_solution_secondary difmap
_audit_creation_method SHELXL-97
_audit_update_record
;
2016-10-17 deposited with the CCDC.
2016-12-22 downloaded from the CCDC.
;
_cell_angle_alpha 90.00
_cell_angle_beta 90.00
_cell_angle_gamma 120.00
_cell_formula_units_Z 2
_cell_length_a 17.694(3)
_cell_length_b 17.694(3)
_cell_length_c 21.240(4)
_cell_measurement_reflns_used 10407
_cell_measurement_temperature 293(2)
_cell_measurement_theta_max 27.4804
_cell_measurement_theta_min 1.6387
_cell_volume 5758.9(18)
_computing_cell_refinement 'Bruker FRAMBO'
_computing_data_collection 'Bruker FRAMBO'
_computing_data_reduction 'Bruker SAINT'
_computing_molecular_graphics 'Bruker SHELXTL'
_computing_publication_material 'Bruker SHELXTL'
_computing_structure_refinement 'SHELXL-97 (Sheldrick, 1997)'
_computing_structure_solution 'SHELXS-97 (Sheldrick, 1990)'
_diffrn_ambient_temperature 293(2)
_diffrn_measured_fraction_theta_full 0.972
_diffrn_measured_fraction_theta_max 0.975
_diffrn_measurement_device_type 'multiwire proportional'
_diffrn_measurement_method 'phi and omega scans'
_diffrn_radiation_monochromator graphite
_diffrn_radiation_source 'fine-focus sealed tube'
_diffrn_radiation_type MoK\a
_diffrn_radiation_wavelength 0.71073
_diffrn_reflns_av_R_equivalents 0.0722
_diffrn_reflns_av_sigmaI/netI 0.0533
_diffrn_reflns_limit_h_max 18
_diffrn_reflns_limit_h_min -22
_diffrn_reflns_limit_k_max 22
_diffrn_reflns_limit_k_min -17
_diffrn_reflns_limit_l_max 26
_diffrn_reflns_limit_l_min -27
_diffrn_reflns_number 22641
_diffrn_reflns_theta_full 26.00
_diffrn_reflns_theta_max 27.45
_diffrn_reflns_theta_min 2.66
_exptl_absorpt_coefficient_mu 1.067
_exptl_absorpt_correction_T_max 0.8827
_exptl_absorpt_correction_T_min 0.6936
_exptl_absorpt_correction_type multi-scan
_exptl_crystal_colour colorless
_exptl_crystal_density_diffrn 1.051
_exptl_crystal_density_method 'not measured'
_exptl_crystal_description block
_exptl_crystal_F_000 1860
_exptl_crystal_size_max 0.37
_exptl_crystal_size_mid 0.22
_exptl_crystal_size_min 0.12
_platon_squeeze_details
;
;
_refine_diff_density_max 1.519
_refine_diff_density_min -0.476
_refine_diff_density_rms 0.096
_refine_ls_extinction_method none
_refine_ls_goodness_of_fit_ref 1.009
_refine_ls_hydrogen_treatment mixed
_refine_ls_matrix_type full
_refine_ls_number_parameters 190
_refine_ls_number_reflns 4292
_refine_ls_number_restraints 6
_refine_ls_restrained_S_all 1.009
_refine_ls_R_factor_all 0.1401
_refine_ls_R_factor_gt 0.1039
_refine_ls_shift/su_max 0.000
_refine_ls_shift/su_mean 0.000
_refine_ls_structure_factor_coef Fsqd
_refine_ls_weighting_details 'calc w=1/[\s^2^(Fo^2^)+(0.1900P)^2^+8.0700P] where P=(Fo^2^+2Fc^2^)/3'
_refine_ls_weighting_scheme calc
_refine_ls_wR_factor_gt 0.2891
_refine_ls_wR_factor_ref 0.3213
_reflns_number_gt 2910
_reflns_number_total 4292
_reflns_threshold_expression >2sigma(I)
_cod_data_source_file c6ce02367c2.cif
_cod_data_source_block 3
_cod_depositor_comments
;
The following automatic conversions were performed:

'_symmetry_cell_setting' value 'Trigonal' changed to 'trigonal'
according to
/usr/data/users/saulius/crontab/automatic-downloads/rss-feeds/RSC/lib/dictionaries/cif_core.dic
dictionary named 'cif_core.dic' version 2.4.2 from 2011-04-26.

Automatic conversion script
Id: cif_fix_values 4268 2015-11-12 08:31:59Z antanas 

 Adding full bibliography for 7227315--7227317.cif.
;
_cod_original_cell_volume 5758.8(16)
_cod_original_sg_symbol_H-M P-3c1
_cod_database_code 7227315

loop_
_symmetry_equiv_pos_as_xyz
'x, y, z'
'-y, x-y, z'
'-x+y, -x, z'
'y, x, -z+1/2'
'x-y, -y, -z+1/2'
'-x, -x+y, -z+1/2'
'-x, -y, -z'
'y, -x+y, -z'
'x-y, x, -z'
'-y, -x, z-1/2'
'-x+y, y, z-1/2'
'x, x-y, z-1/2'

loop_
_atom_site_label
_atom_site_type_symbol
_atom_site_fract_x
_atom_site_fract_y
_atom_site_fract_z
_atom_site_U_iso_or_equiv
_atom_site_adp_type
_atom_site_occupancy
_atom_site_symmetry_multiplicity
_atom_site_calc_flag
_atom_site_refinement_flags
Y1 Y 0.3333 0.6667 0.44892(4) 0.0429(3) Uani 1 3 d SD
O2 O 0.4432(3) 0.7006(3) 0.37025(18) 0.0539(9) Uani 1 1 d U
O1 O 0.4083(3) 0.5845(3) 0.4303(3) 0.0793(15) Uani 1 1 d .
O1W O 0.2761(3) 0.5508(3) 0.5178(2) 0.0602(11) Uani 1 1 d D
N2 N 0.4617(3) 0.6290(3) 0.6136(2) 0.0560(12) Uani 1 1 d .
C1 C 0.4513(4) 0.6599(4) 0.6674(3) 0.0583(14) Uani 1 1 d .
H1 H 0.4638 0.7176 0.6687 0.070 Uiso 1 1 calc R
N3 N 0.2689(5) 0.4007(4) 0.5505(3) 0.0814(17) Uani 1 1 d .
N4 N 0.4496(4) 0.4177(4) 0.4710(2) 0.0656(14) Uani 1 1 d .
C9 C 0.3007(6) 0.2814(6) 0.5471(4) 0.084(2) Uani 1 1 d .
H9 H 0.3383 0.2606 0.5374 0.100 Uiso 1 1 calc R
O3 O 0.5254(4) 0.6437(5) 0.3657(3) 0.108(2) Uani 1 1 d .
N1 N 0.4633(4) 0.6482(4) 0.3872(3) 0.0745(15) Uani 1 1 d U
C5 C 0.4447(5) 0.5470(5) 0.6124(3) 0.0723(19) Uani 1 1 d .
C12 C 0.1939(7) 0.3446(6) 0.5662(5) 0.093(3) Uani 1 1 d .
H12 H 0.1544 0.3641 0.5728 0.111 Uiso 1 1 calc R
C6 C 0.4626(5) 0.5123(5) 0.5510(3) 0.0636(16) Uani 1 1 d .
C10 C 0.2209(9) 0.2267(8) 0.5644(6) 0.120(4) Uani 1 1 d .
H10 H 0.2046 0.1683 0.5694 0.144 Uiso 1 1 calc R
C8 C 0.3310(5) 0.3720(5) 0.5430(3) 0.0699(16) Uani 1 1 d U
C7 C 0.4248(6) 0.4418(6) 0.5226(4) 0.084(2) Uani 1 1 d U
C2 C 0.4224(5) 0.6100(6) 0.7229(4) 0.082(2) Uani 1 1 d .
H2 H 0.4200 0.6350 0.7608 0.099 Uiso 1 1 calc R
C4 C 0.4053(6) 0.4860(7) 0.6609(4) 0.092(2) Uani 1 1 d .
H4 H 0.3857 0.4268 0.6561 0.111 Uiso 1 1 calc R
C11 C 0.1606(9) 0.2509(7) 0.5754(5) 0.117(3) Uani 1 1 d .
H11 H 0.1035 0.2120 0.5876 0.140 Uiso 1 1 calc R
C3 C 0.3980(7) 0.5240(8) 0.7193(4) 0.102(3) Uani 1 1 d .
H3 H 0.3763 0.4891 0.7549 0.123 Uiso 1 1 calc R
H1WA H 0.310(4) 0.536(7) 0.537(4) 0.153 Uiso 1 1 d D
H1WB H 0.235(5) 0.540(7) 0.543(4) 0.153 Uiso 1 1 d D

loop_
_atom_site_aniso_label
_atom_site_aniso_U_11
_atom_site_aniso_U_22
_atom_site_aniso_U_33
_atom_site_aniso_U_23
_atom_site_aniso_U_13
_atom_site_aniso_U_12
Y1 0.0428(4) 0.0428(4) 0.0430(5) 0.000 0.000 0.02139(19)
O2 0.049(2) 0.073(2) 0.049(2) 0.0028(17) 0.0078(16) 0.0365(19)
O1 0.107(4) 0.103(4) 0.063(3) -0.009(3) -0.007(3) 0.079(4)
O1W 0.060(2) 0.060(3) 0.055(2) 0.0060(19) 0.0009(18) 0.026(2)
N2 0.054(3) 0.069(3) 0.049(3) -0.001(2) -0.002(2) 0.034(2)
C1 0.068(4) 0.082(4) 0.047(3) -0.006(3) -0.004(3) 0.054(3)
N3 0.101(5) 0.068(4) 0.078(4) 0.012(3) 0.026(3) 0.044(4)
N4 0.091(4) 0.089(4) 0.050(3) 0.005(3) 0.004(3) 0.070(3)
C9 0.108(6) 0.097(6) 0.072(5) 0.010(4) 0.016(4) 0.072(5)
O3 0.109(5) 0.149(6) 0.096(4) 0.001(4) 0.007(4) 0.087(4)
N1 0.090(4) 0.100(4) 0.061(3) 0.008(3) 0.006(3) 0.068(4)
C5 0.088(5) 0.101(5) 0.058(4) 0.016(3) 0.009(3) 0.070(5)
C12 0.104(6) 0.088(6) 0.101(7) 0.015(5) 0.029(5) 0.060(5)
C6 0.080(4) 0.070(4) 0.059(4) 0.012(3) 0.010(3) 0.052(4)
C10 0.163(11) 0.102(7) 0.125(9) 0.021(6) 0.036(8) 0.088(8)
C8 0.101(4) 0.069(4) 0.056(4) 0.014(3) 0.011(3) 0.055(3)
C7 0.096(4) 0.092(6) 0.089(5) 0.025(5) 0.018(4) 0.064(4)
C2 0.078(5) 0.102(6) 0.070(5) 0.000(4) 0.005(4) 0.048(4)
C4 0.124(7) 0.120(7) 0.063(4) 0.013(4) 0.018(4) 0.084(6)
C11 0.155(10) 0.111(8) 0.097(7) 0.023(6) 0.050(7) 0.076(8)
C3 0.146(8) 0.154(9) 0.051(4) 0.016(5) 0.015(5) 0.108(8)

loop_
_atom_type_symbol
_atom_type_description
_atom_type_scat_dispersion_real
_atom_type_scat_dispersion_imag
_atom_type_scat_source
C C 0.0033 0.0016 'International Tables Vol C Tables 4.2.6.8 and 6.1.1.4'
H H 0.0000 0.0000 'International Tables Vol C Tables 4.2.6.8 and 6.1.1.4'
N N 0.0061 0.0033 'International Tables Vol C Tables 4.2.6.8 and 6.1.1.4'
O O 0.0106 0.0060 'International Tables Vol C Tables 4.2.6.8 and 6.1.1.4'
Y Y -2.7962 3.5667 'International Tables Vol C Tables 4.2.6.8 and 6.1.1.4'

loop_
_geom_angle_atom_site_label_1
_geom_angle_atom_site_label_2
_geom_angle_atom_site_label_3
_geom_angle
_geom_angle_site_symmetry_1
_geom_angle_site_symmetry_3
O1W Y1 O1W 83.83(18) 3_565 2_665
O1W Y1 O1W 83.83(18) 3_565 .
O1W Y1 O1W 83.83(18) 2_665 .
O1W Y1 O2 84.42(15) 3_565 2_665
O1W Y1 O2 127.31(15) 2_665 2_665
O1W Y1 O2 145.04(14) . 2_665
O1W Y1 O2 127.31(15) 3_565 3_565
O1W Y1 O2 145.04(14) 2_665 3_565
O1W Y1 O2 84.42(15) . 3_565
O2 Y1 O2 76.91(15) 2_665 3_565
O1W Y1 O2 145.04(14) 3_565 .
O1W Y1 O2 84.42(15) 2_665 .
O1W Y1 O2 127.31(15) . .
O2 Y1 O2 76.91(15) 2_665 .
O2 Y1 O2 76.91(15) 3_565 .
O1W Y1 O1 72.59(17) 3_565 3_565
O1W Y1 O1 149.77(19) 2_665 3_565
O1W Y1 O1 75.22(16) . 3_565
O2 Y1 O1 69.86(16) 2_665 3_565
O2 Y1 O1 54.74(17) 3_565 3_565
O2 Y1 O1 125.65(16) . 3_565
O1W Y1 O1 75.22(16) 3_565 2_665
O1W Y1 O1 72.59(17) 2_665 2_665
O1W Y1 O1 149.77(19) . 2_665
O2 Y1 O1 54.74(17) 2_665 2_665
O2 Y1 O1 125.65(16) 3_565 2_665
O2 Y1 O1 69.86(16) . 2_665
O1 Y1 O1 117.42(7) 3_565 2_665
O1W Y1 O1 149.77(18) 3_565 .
O1W Y1 O1 75.22(16) 2_665 .
O1W Y1 O1 72.59(17) . .
O2 Y1 O1 125.65(16) 2_665 .
O2 Y1 O1 69.86(16) 3_565 .
O2 Y1 O1 54.74(17) . .
O1 Y1 O1 117.42(7) 3_565 .
O1 Y1 O1 117.42(7) 2_665 .
O1W Y1 N1 75.66(17) 3_565 2_665
O1W Y1 N1 102.41(17) 2_665 2_665
O1W Y1 N1 157.65(17) . 2_665
O2 Y1 N1 25.21(15) 2_665 2_665
O2 Y1 N1 100.90(16) 3_565 2_665
O2 Y1 N1 74.93(17) . 2_665
O1 Y1 N1 90.05(18) 3_565 2_665
O1 Y1 N1 29.92(17) 2_665 2_665
O1 Y1 N1 129.68(19) . 2_665
O1W Y1 N1 102.41(17) 3_565 3_565
O1W Y1 N1 157.65(17) 2_665 3_565
O1W Y1 N1 75.66(17) . 3_565
O2 Y1 N1 74.93(17) 2_665 3_565
O2 Y1 N1 25.21(15) 3_565 3_565
O2 Y1 N1 100.90(16) . 3_565
O1 Y1 N1 29.92(17) 3_565 3_565
O1 Y1 N1 129.68(19) 2_665 3_565
O1 Y1 N1 90.05(18) . 3_565
N1 Y1 N1 99.93(15) 2_665 3_565
O1W Y1 N1 157.65(18) 3_565 .
O1W Y1 N1 75.66(17) 2_665 .
O1W Y1 N1 102.41(16) . .
O2 Y1 N1 100.90(16) 2_665 .
O2 Y1 N1 74.93(17) 3_565 .
O2 Y1 N1 25.21(15) . .
O1 Y1 N1 129.68(19) 3_565 .
O1 Y1 N1 90.05(18) 2_665 .
O1 Y1 N1 29.92(17) . .
N1 Y1 N1 99.93(15) 2_665 .
N1 Y1 N1 99.93(15) 3_565 .
N1 O2 Y1 96.5(4) . .
N1 O1 Y1 89.5(3) . .
Y1 O1W H1WA 120(4) . .
Y1 O1W H1WB 123(5) . .
H1WA O1W H1WB 108(5) . .
C1 N2 C5 117.9(6) . .
N2 C1 C2 123.2(7) . .
N2 C1 H1 118.4 . .
C2 C1 H1 118.4 . .
C12 N3 C8 116.8(7) . .
C7 N4 C6 111.4(6) . 7_666
C10 C9 C8 120.9(8) . .
C10 C9 H9 119.5 . .
C8 C9 H9 119.5 . .
O2 N1 O3 123.9(7) . .
O2 N1 O1 117.6(5) . .
O3 N1 O1 118.3(6) . .
O2 N1 Y1 58.3(3) . .
O3 N1 Y1 173.4(5) . .
O1 N1 Y1 60.5(3) . .
N2 C5 C4 125.6(7) . .
N2 C5 C6 118.2(6) . .
C4 C5 C6 116.1(7) . .
N3 C12 C11 127.1(9) . .
N3 C12 H12 116.5 . .
C11 C12 H12 116.5 . .
C7 C6 N4 119.7(7) . 7_666
C7 C6 C5 134.3(7) . .
N4 C6 C5 105.6(6) 7_666 .
C9 C10 C11 123.1(10) . .
C9 C10 H10 118.4 . .
C11 C10 H10 118.4 . .
C9 C8 N3 118.1(7) . .
C9 C8 C7 124.4(7) . .
N3 C8 C7 117.0(6) . .
C6 C7 N4 128.8(8) . .
C6 C7 C8 119.2(8) . .
N4 C7 C8 111.7(8) . .
C3 C2 C1 117.9(8) . .
C3 C2 H2 121.0 . .
C1 C2 H2 121.0 . .
C5 C4 C3 113.5(9) . .
C5 C4 H4 123.3 . .
C3 C4 H4 123.3 . .
C10 C11 C12 113.6(10) . .
C10 C11 H11 123.2 . .
C12 C11 H11 123.2 . .
C2 C3 C4 121.1(8) . .
C2 C3 H3 119.5 . .
C4 C3 H3 119.5 . .

loop_
_geom_bond_atom_site_label_1
_geom_bond_atom_site_label_2
_geom_bond_distance
_geom_bond_site_symmetry_2
Y1 O1W 2.301(4) 3_565
Y1 O1W 2.301(4) 2_665
Y1 O1W 2.301(4) .
Y1 O2 2.401(4) 2_665
Y1 O2 2.401(4) 3_565
Y1 O2 2.401(4) .
Y1 O1 2.442(5) 3_565
Y1 O1 2.442(5) 2_665
Y1 O1 2.442(5) .
Y1 N1 2.804(6) 2_665
Y1 N1 2.804(6) 3_565
Y1 N1 2.804(6) .
O2 N1 1.202(7) .
O1 N1 1.399(8) .
O1W H1WA 0.86(2) .
O1W H1WB 0.84(2) .
N2 C1 1.319(7) .
N2 C5 1.327(9) .
C1 C2 1.406(10) .
C1 H1 0.9300 .
N3 C12 1.241(11) .
N3 C8 1.432(9) .
N4 C7 1.328(11) .
N4 C6 1.496(9) 7_666
C9 C10 1.303(14) .
C9 C8 1.417(11) .
C9 H9 0.9300 .
O3 N1 1.229(8) .
C5 C4 1.400(11) .
C5 C6 1.540(10) .
C12 C11 1.469(13) .
C12 H12 0.9300 .
C6 C7 1.240(12) .
C6 N4 1.496(9) 7_666
C10 C11 1.355(15) .
C10 H10 0.9300 .
C8 C7 1.555(11) .
C2 C3 1.360(14) .
C2 H2 0.9300 .
C4 C3 1.446(12) .
C4 H4 0.9300 .
C11 H11 0.9300 .
C3 H3 0.9300 .

loop_
_geom_torsion_atom_site_label_1
_geom_torsion_atom_site_label_2
_geom_torsion_atom_site_label_3
_geom_torsion_atom_site_label_4
_geom_torsion
_geom_torsion_site_symmetry_1
_geom_torsion_site_symmetry_4
O1W Y1 O2 N1 138.7(4) 3_565 .
O1W Y1 O2 N1 67.9(4) 2_665 .
O1W Y1 O2 N1 -10.0(5) . .
O2 Y1 O2 N1 -161.7(4) 2_665 .
O2 Y1 O2 N1 -82.4(5) 3_565 .
O1 Y1 O2 N1 -108.7(4) 3_565 .
O1 Y1 O2 N1 141.4(4) 2_665 .
O1 Y1 O2 N1 -8.0(4) . .
N1 Y1 O2 N1 172.3(4) 2_665 .
N1 Y1 O2 N1 -90.2(3) 3_565 .
O1W Y1 O1 N1 -134.5(4) 3_565 .
O1W Y1 O1 N1 -86.9(4) 2_665 .
O1W Y1 O1 N1 -174.9(4) . .
O2 Y1 O1 N1 38.8(4) 2_665 .
O2 Y1 O1 N1 94.7(4) 3_565 .
O2 Y1 O1 N1 6.8(3) . .
O1 Y1 O1 N1 122.7(3) 3_565 .
O1 Y1 O1 N1 -25.9(5) 2_665 .
N1 Y1 O1 N1 7.2(4) 2_665 .
N1 Y1 O1 N1 110.1(4) 3_565 .
C5 N2 C1 C2 -0.8(9) . .
Y1 O2 N1 O3 -172.6(7) . .
Y1 O2 N1 O1 12.9(6) . .
Y1 O1 N1 O2 -12.6(6) . .
Y1 O1 N1 O3 172.6(6) . .
O1W Y1 N1 O2 -83.9(6) 3_565 .
O1W Y1 N1 O2 -107.9(4) 2_665 .
O1W Y1 N1 O2 171.9(4) . .
O2 Y1 N1 O2 18.1(4) 2_665 .
O2 Y1 N1 O2 91.2(4) 3_565 .
O1 Y1 N1 O2 90.9(4) 3_565 .
O1 Y1 N1 O2 -35.9(4) 2_665 .
O1 Y1 N1 O2 166.9(6) . .
N1 Y1 N1 O2 -7.5(4) 2_665 .
N1 Y1 N1 O2 94.5(3) 3_565 .
O1W Y1 N1 O3 27(5) 3_565 .
O1W Y1 N1 O3 3(5) 2_665 .
O1W Y1 N1 O3 -77(5) . .
O2 Y1 N1 O3 129(5) 2_665 .
O2 Y1 N1 O3 -157(5) 3_565 .
O2 Y1 N1 O3 111(5) . .
O1 Y1 N1 O3 -158(5) 3_565 .
O1 Y1 N1 O3 75(5) 2_665 .
O1 Y1 N1 O3 -82(5) . .
N1 Y1 N1 O3 104(5) 2_665 .
N1 Y1 N1 O3 -154(5) 3_565 .
O1W Y1 N1 O1 109.2(5) 3_565 .
O1W Y1 N1 O1 85.2(4) 2_665 .
O1W Y1 N1 O1 5.0(4) . .
O2 Y1 N1 O1 -148.8(3) 2_665 .
O2 Y1 N1 O1 -75.7(3) 3_565 .
O2 Y1 N1 O1 -166.9(6) . .
O1 Y1 N1 O1 -76.0(3) 3_565 .
O1 Y1 N1 O1 157.2(4) 2_665 .
N1 Y1 N1 O1 -174.4(3) 2_665 .
N1 Y1 N1 O1 -72.4(4) 3_565 .
C1 N2 C5 C4 9.4(11) . .
C1 N2 C5 C6 -175.9(6) . .
C8 N3 C12 C11 -2.7(16) . .
N2 C5 C6 C7 -141.6(9) . .
C4 C5 C6 C7 33.6(12) . .
N2 C5 C6 N4 45.1(8) . 7_666
C4 C5 C6 N4 -139.7(7) . 7_666
C8 C9 C10 C11 4.4(18) . .
C10 C9 C8 N3 -7.7(13) . .
C10 C9 C8 C7 -179.7(10) . .
C12 N3 C8 C9 6.7(11) . .
C12 N3 C8 C7 179.2(8) . .
N4 C6 C7 N4 -3.0(13) 7_666 .
C5 C6 C7 N4 -175.6(7) . .
N4 C6 C7 C8 -175.8(5) 7_666 .
C5 C6 C7 C8 11.5(13) . .
C6 N4 C7 C6 2.8(12) 7_666 .
C6 N4 C7 C8 176.1(5) 7_666 .
C9 C8 C7 C6 -138.9(8) . .
N3 C8 C7 C6 49.1(10) . .
C9 C8 C7 N4 47.1(10) . .
N3 C8 C7 N4 -124.9(7) . .
N2 C1 C2 C3 -4.9(12) . .
N2 C5 C4 C3 -10.9(12) . .
C6 C5 C4 C3 174.3(7) . .
C9 C10 C11 C12 -0.2(18) . .
N3 C12 C11 C10 -0.6(18) . .
C1 C2 C3 C4 2.7(14) . .
C5 C4 C3 C2 4.4(14) . .

loop_
_platon_squeeze_void_nr
_platon_squeeze_void_average_x
_platon_squeeze_void_average_y
_platon_squeeze_void_average_z
_platon_squeeze_void_volume
_platon_squeeze_void_count_electrons
1 0.000 0.000 0.000 2436.8 657.8
